data_1542273
loop_
_publ_author_name
'Beaumier, Evan P.'
'Billow, Brennan S.'
'Singh, Amrendra K.'
'Biros, Shannon M.'
'Odom, Aaron L.'

_publ_section_title
;
 A complex with nitrogen single, double, and triple bonds to the same
 chromium atom: synthesis, structure, and reactivity
;
_journal_issue 4
_journal_name_full 'Chem. Sci.'
_journal_page_first 2532
_journal_paper_doi 10.1039/C5SC04608D
_journal_volume 7
_journal_year 2016
_chemical_formula_moiety 'C20 H36 Cr N4 O'
_chemical_formula_sum 'C20 H36 Cr N4 O'
_chemical_formula_weight 400.53
_chemical_name_systematic
;
 ?
;
_chemical_properties_physical 'Air-sensitive, Moisture-sensitive'
_space_group_crystal_system orthorhombic
_space_group_IT_number 61
_space_group_name_Hall '-P 2ac 2ab'
_space_group_name_H-M_alt 'P b c a'
_symmetry_space_group_name_Hall '-P 2ac 2ab'
_symmetry_space_group_name_H-M 'P b c a'
_atom_sites_solution_hydrogens geom
_audit_creation_date 2015-09-29
_audit_creation_method
;
Olex2 1.2
(compiled 2015.01.26 svn.r3150 for OlexSys, GUI svn.r4998)
;
_audit_update_record
;
2015-09-30 deposited with the CCDC.
2016-01-05 downloaded from the CCDC.
;
_cell_angle_alpha 90
_cell_angle_beta 90
_cell_angle_gamma 90
_cell_formula_units_Z 8
_cell_length_a 16.6334(14)
_cell_length_b 14.8352(12)
_cell_length_c 18.1191(15)
_cell_measurement_reflns_used 9940
_cell_measurement_temperature 173(2)
_cell_measurement_theta_max 25.296
_cell_measurement_theta_min 2.248
_cell_volume 4471.1(6)
_computing_cell_refinement 'SAINT v8.34A (Bruker, 2013)'
_computing_data_reduction 'SAINT v8.34A (Bruker, 2013)'
_computing_molecular_graphics 'Olex2 (Dolomanov et al., 2009)'
_computing_publication_material 'Olex2 (Dolomanov et al., 2009)'
_computing_structure_refinement 'ShelXL (Sheldrick, 2008)'
_diffrn_ambient_temperature 173.15
_diffrn_detector_area_resol_mean 836.6
_diffrn_measured_fraction_theta_full 1.000
_diffrn_measured_fraction_theta_max 0.999
_diffrn_measurement_device_type 'Bruker APEX-II CCD'
_diffrn_measurement_method '\f and \w scans'
_diffrn_radiation_monochromator graphite
_diffrn_radiation_type MoK\a
_diffrn_radiation_wavelength 0.71073
_diffrn_reflns_av_R_equivalents 0.0483
_diffrn_reflns_av_unetI/netI 0.0263
_diffrn_reflns_Laue_measured_fraction_full 1.000
_diffrn_reflns_Laue_measured_fraction_max 0.999
_diffrn_reflns_limit_h_max 20
_diffrn_reflns_limit_h_min -20
_diffrn_reflns_limit_k_max 17
_diffrn_reflns_limit_k_min -17
_diffrn_reflns_limit_l_max 21
_diffrn_reflns_limit_l_min -21
_diffrn_reflns_number 35220
_diffrn_reflns_point_group_measured_fraction_full 1.000
_diffrn_reflns_point_group_measured_fraction_max 0.999
_diffrn_reflns_theta_full 25.242
_diffrn_reflns_theta_max 25.389
_diffrn_reflns_theta_min 2.156
_diffrn_source 'sealed tube'
_diffrn_standards_number 0
_exptl_absorpt_coefficient_mu 0.527
_exptl_absorpt_correction_T_max 0.7452
_exptl_absorpt_correction_T_min 0.6690
_exptl_absorpt_correction_type multi-scan
_exptl_absorpt_process_details
;
SADABS-2014/5 (Bruker,2014/5) was used for absorption correction.
wR2(int) was 0.0671 before and 0.0577 after correction.
The Ratio of minimum to maximum transmission is 0.8977.
The \l/2 correction factor is 0.00150.
;
_exptl_crystal_colour brown
_exptl_crystal_colour_primary brown
_exptl_crystal_density_diffrn 1.190
_exptl_crystal_description chunk
_exptl_crystal_F_000 1728
_exptl_crystal_size_max 0.586
_exptl_crystal_size_mid 0.266
_exptl_crystal_size_min 0.088
_refine_diff_density_max 0.433
_refine_diff_density_min -0.286
_refine_diff_density_rms 0.056
_refine_ls_extinction_method none
_refine_ls_goodness_of_fit_ref 1.042
_refine_ls_hydrogen_treatment constr
_refine_ls_matrix_type full
_refine_ls_number_parameters 244
_refine_ls_number_reflns 4098
_refine_ls_number_restraints 0
_refine_ls_restrained_S_all 1.042
_refine_ls_R_factor_all 0.0533
_refine_ls_R_factor_gt 0.0405
_refine_ls_shift/su_max 0.000
_refine_ls_shift/su_mean 0.000
_refine_ls_structure_factor_coef Fsqd
_refine_ls_weighting_details 'w=1/[\s^2^(Fo^2^)+(0.0616P)^2^+2.5985P] where P=(Fo^2^+2Fc^2^)/3'
_refine_ls_weighting_scheme calc
_refine_ls_wR_factor_gt 0.1057
_refine_ls_wR_factor_ref 0.1168
_reflns_Friedel_coverage 0.000
_reflns_number_gt 3272
_reflns_number_total 4098
_reflns_threshold_expression 'I > 2\s(I)'
_cod_data_source_file c5sc04608d2.cif
_cod_data_source_block acyl
_cod_depositor_comments 'Adding full bibliography for 1542271--1542274.cif.'
_cod_database_code 1542273
_shelxl_version_number 2013-3
_shelx_space_group_comment
;
The symmetry employed for this shelxl refinement is uniquely defined
by the following loop, which should always be used as a source of
symmetry information in preference to the above space-group names.
They are only intended as comments.
;
_shelx_estimated_absorpt_t_max 0.955
_shelx_estimated_absorpt_t_min 0.748
_olex2_refinement_description
;
1. Fixed Uiso
 At 1.2 times of:
  All C(H) groups
 At 1.5 times of:
  All C(H,H,H) groups
2.a Ternary CH refined with riding coordinates:
 C15(H15), C18(H18), C9(H9), C12(H12)
2.b Aromatic/amide H refined with riding coordinates:
 C2(H2), C3(H3), C4(H4), C5(H5), C6(H6)
2.c Idealised Me refined as rotating group:
 C17(H17A,H17B,H17C), C16(H16A,H16B,H16C), C20(H20A,H20B,H20C), C19(H19A,H19B,
 H19C), C8(H8A,H8B,H8C), C11(H11A,H11B,H11C), C10(H10A,H10B,H10C), C13(H13A,
 H13B,H13C), C14(H14A,H14B,H14C)
;
_olex2_diffrn_ambient_temperature_device 'Oxford Cryosystems'
_olex2_submission_special_instructions 'No special instructions were received'

loop_
_space_group_symop_operation_xyz
'x, y, z'
'x+1/2, -y+1/2, -z'
'-x, y+1/2, -z+1/2'
'-x+1/2, -y, z+1/2'
'-x, -y, -z'
'-x-1/2, y-1/2, z'
'x, -y-1/2, z-1/2'
'x-1/2, y, -z-1/2'

loop_
_atom_site_label
_atom_site_type_symbol
_atom_site_fract_x
_atom_site_fract_y
_atom_site_fract_z
_atom_site_U_iso_or_equiv
_atom_site_adp_type
_atom_site_occupancy
_atom_site_site_symmetry_order
_atom_site_calc_flag
_atom_site_refinement_flags_posn
Cr1 Cr 0.17146(2) 0.27420(2) 0.06517(2) 0.02447(13) Uani 1 1 d .
O1 O 0.08849(10) 0.40699(11) 0.13913(9) 0.0397(4) Uani 1 1 d .
N3 N 0.16688(10) 0.33063(12) -0.02424(9) 0.0270(4) Uani 1 1 d .
N1 N 0.06994(11) 0.26002(12) 0.12001(10) 0.0290(4) Uani 1 1 d .
N2 N 0.25636(11) 0.29973(13) 0.12505(9) 0.0299(4) Uani 1 1 d .
N4 N 0.18522(11) 0.17495(12) 0.04447(11) 0.0311(4) Uani 1 1 d .
C15 C 0.14881(15) 0.42827(15) -0.02572(12) 0.0357(5) Uani 1 1 d .
H15 H 0.1415 0.4478 0.0267 0.043 Uiso 1 1 calc R
C17 C 0.2173(2) 0.48463(18) -0.05756(15) 0.0526(7) Uani 1 1 d .
H17A H 0.2674 0.4699 -0.0318 0.079 Uiso 1 1 calc GR
H17B H 0.2052 0.5488 -0.0510 0.079 Uiso 1 1 calc GR
H17C H 0.2232 0.4714 -0.1103 0.079 Uiso 1 1 calc GR
C16 C 0.06963(18) 0.4454(2) -0.06492(15) 0.0565(8) Uani 1 1 d .
H16A H 0.0757 0.4325 -0.1177 0.085 Uiso 1 1 calc GR
H16B H 0.0540 0.5086 -0.0584 0.085 Uiso 1 1 calc GR
H16C H 0.0280 0.4063 -0.0440 0.085 Uiso 1 1 calc GR
C18 C 0.18436(14) 0.29198(16) -0.09782(12) 0.0332(5) Uani 1 1 d .
H18 H 0.1775 0.3412 -0.1350 0.040 Uiso 1 1 calc R
C20 C 0.12551(18) 0.21737(18) -0.11745(14) 0.0479(7) Uani 1 1 d .
H20A H 0.1338 0.1660 -0.0844 0.072 Uiso 1 1 calc GR
H20B H 0.1344 0.1984 -0.1686 0.072 Uiso 1 1 calc GR
H20C H 0.0704 0.2397 -0.1121 0.072 Uiso 1 1 calc GR
C19 C 0.27170(16) 0.26021(19) -0.10200(14) 0.0443(6) Uani 1 1 d .
H19A H 0.3076 0.3107 -0.0907 0.066 Uiso 1 1 calc GR
H19B H 0.2831 0.2379 -0.1518 0.066 Uiso 1 1 calc GR
H19C H 0.2804 0.2117 -0.0662 0.066 Uiso 1 1 calc GR
C7 C 0.04592(13) 0.33914(15) 0.14914(12) 0.0325(5) Uani 1 1 d .
C8 C -0.03175(15) 0.34778(17) 0.19119(15) 0.0454(6) Uani 1 1 d .
H8A H -0.0220 0.3361 0.2437 0.068 Uiso 1 1 calc GR
H8B H -0.0707 0.3040 0.1722 0.068 Uiso 1 1 calc GR
H8C H -0.0531 0.4089 0.1851 0.068 Uiso 1 1 calc GR
C1 C 0.02756(12) 0.17846(14) 0.13446(12) 0.0284(5) Uani 1 1 d .
C2 C -0.00450(13) 0.12885(16) 0.07649(12) 0.0326(5) Uani 1 1 d .
H2 H 0.0023 0.1491 0.0271 0.039 Uiso 1 1 calc R
C3 C -0.04637(14) 0.04988(16) 0.09038(14) 0.0389(6) Uani 1 1 d .
H3 H -0.0678 0.0160 0.0505 0.047 Uiso 1 1 calc R
C4 C -0.05712(14) 0.02009(16) 0.16184(14) 0.0401(6) Uani 1 1 d .
H4 H -0.0871 -0.0332 0.1712 0.048 Uiso 1 1 calc R
C5 C -0.02426(15) 0.06795(16) 0.21931(13) 0.0404(6) Uani 1 1 d .
H5 H -0.0313 0.0473 0.2685 0.049 Uiso 1 1 calc R
C6 C 0.01892(15) 0.14577(16) 0.20606(13) 0.0365(5) Uani 1 1 d .
H6 H 0.0429 0.1772 0.2461 0.044 Uiso 1 1 calc R
C9 C 0.27458(14) 0.39582(15) 0.14119(12) 0.0328(5) Uani 1 1 d .
H9 H 0.2335 0.4329 0.1148 0.039 Uiso 1 1 calc R
C11 C 0.26589(17) 0.41605(17) 0.22340(13) 0.0431(6) Uani 1 1 d .
H11A H 0.2108 0.4029 0.2391 0.065 Uiso 1 1 calc GR
H11B H 0.2778 0.4798 0.2324 0.065 Uiso 1 1 calc GR
H11C H 0.3035 0.3785 0.2514 0.065 Uiso 1 1 calc GR
C10 C 0.35688(15) 0.42396(19) 0.11166(15) 0.0486(7) Uani 1 1 d .
H10A H 0.3991 0.3935 0.1400 0.073 Uiso 1 1 calc GR
H10B H 0.3631 0.4894 0.1166 0.073 Uiso 1 1 calc GR
H10C H 0.3612 0.4070 0.0595 0.073 Uiso 1 1 calc GR
C12 C 0.31532(14) 0.23417(16) 0.15547(14) 0.0380(6) Uani 1 1 d .
H12 H 0.3514 0.2678 0.1899 0.046 Uiso 1 1 calc R
C13 C 0.36781(18) 0.1927(2) 0.09601(17) 0.0591(8) Uani 1 1 d .
H13A H 0.3342 0.1584 0.0616 0.089 Uiso 1 1 calc GR
H13B H 0.4072 0.1523 0.1188 0.089 Uiso 1 1 calc GR
H13C H 0.3960 0.2405 0.0691 0.089 Uiso 1 1 calc GR
C14 C 0.27232(17) 0.16224(18) 0.20015(15) 0.0499(7) Uani 1 1 d .
H14A H 0.2341 0.1909 0.2340 0.075 Uiso 1 1 calc GR
H14B H 0.3118 0.1276 0.2286 0.075 Uiso 1 1 calc GR
H14C H 0.2433 0.1218 0.1667 0.075 Uiso 1 1 calc GR

loop_
_atom_site_aniso_label
_atom_site_aniso_U_11
_atom_site_aniso_U_22
_atom_site_aniso_U_33
_atom_site_aniso_U_23
_atom_site_aniso_U_13
_atom_site_aniso_U_12
Cr1 0.0231(2) 0.0242(2) 0.0262(2) -0.00034(13) 0.00111(13) -0.00075(13)
O1 0.0359(9) 0.0327(9) 0.0504(10) -0.0031(7) 0.0066(7) -0.0034(7)
N3 0.0272(9) 0.0261(9) 0.0277(10) -0.0029(7) 0.0000(7) -0.0003(7)
N1 0.0272(9) 0.0288(10) 0.0310(9) -0.0014(8) 0.0039(7) -0.0003(8)
N2 0.0294(10) 0.0321(10) 0.0282(9) 0.0040(8) -0.0013(8) -0.0025(8)
N4 0.0307(10) 0.0262(10) 0.0363(10) 0.0006(8) 0.0011(8) 0.0005(8)
C15 0.0485(14) 0.0282(12) 0.0305(12) -0.0025(9) -0.0037(10) 0.0054(10)
C17 0.079(2) 0.0326(14) 0.0458(15) 0.0055(11) -0.0020(14) -0.0133(13)
C16 0.0606(19) 0.0600(18) 0.0488(16) -0.0027(13) -0.0107(13) 0.0269(15)
C18 0.0420(13) 0.0329(12) 0.0248(11) -0.0019(9) 0.0029(10) -0.0015(10)
C20 0.0622(18) 0.0460(16) 0.0354(13) -0.0083(11) -0.0035(12) -0.0110(13)
C19 0.0474(15) 0.0505(16) 0.0350(13) -0.0048(11) 0.0101(11) 0.0083(12)
C7 0.0301(12) 0.0329(12) 0.0345(12) -0.0016(10) 0.0018(9) -0.0012(10)
C8 0.0372(14) 0.0372(14) 0.0618(17) -0.0058(12) 0.0183(12) 0.0015(11)
C1 0.0239(11) 0.0270(11) 0.0342(11) 0.0015(9) 0.0034(9) 0.0021(9)
C2 0.0295(12) 0.0344(12) 0.0338(12) 0.0011(10) -0.0014(9) 0.0014(10)
C3 0.0301(12) 0.0372(13) 0.0493(14) -0.0079(11) -0.0040(11) -0.0014(10)
C4 0.0348(13) 0.0296(12) 0.0559(15) 0.0026(11) 0.0080(11) -0.0041(10)
C5 0.0481(15) 0.0340(13) 0.0392(13) 0.0064(11) 0.0088(11) 0.0026(11)
C6 0.0421(14) 0.0352(13) 0.0323(12) -0.0030(10) 0.0016(10) -0.0013(10)
C9 0.0359(13) 0.0302(12) 0.0324(12) 0.0042(9) -0.0057(9) -0.0092(10)
C11 0.0571(16) 0.0363(13) 0.0359(13) -0.0009(10) -0.0083(11) -0.0017(12)
C10 0.0397(14) 0.0521(16) 0.0541(16) 0.0120(13) -0.0057(12) -0.0175(13)
C12 0.0346(13) 0.0386(14) 0.0407(14) 0.0036(10) -0.0086(10) 0.0051(10)
C13 0.0415(16) 0.072(2) 0.0644(18) 0.0027(16) -0.0026(14) 0.0231(15)
C14 0.0579(17) 0.0415(15) 0.0502(15) 0.0144(12) -0.0127(13) 0.0024(12)

loop_
_atom_type_symbol
_atom_type_description
_atom_type_scat_dispersion_real
_atom_type_scat_dispersion_imag
_atom_type_scat_source
C C 0.0033 0.0016 'International Tables Vol C Tables 4.2.6.8 and 6.1.1.4'
H H 0.0000 0.0000 'International Tables Vol C Tables 4.2.6.8 and 6.1.1.4'
Cr Cr 0.3209 0.6236 'International Tables Vol C Tables 4.2.6.8 and 6.1.1.4'
N N 0.0061 0.0033 'International Tables Vol C Tables 4.2.6.8 and 6.1.1.4'
O O 0.0106 0.0060 'International Tables Vol C Tables 4.2.6.8 and 6.1.1.4'

loop_
_geom_angle_atom_site_label_1
_geom_angle_atom_site_label_2
_geom_angle_atom_site_label_3
_geom_angle
N3 Cr1 N1 117.44(8)
N2 Cr1 N3 117.77(8)
N2 Cr1 N1 112.73(8)
N4 Cr1 N3 103.24(9)
N4 Cr1 N1 98.53(9)
N4 Cr1 N2 103.26(9)
C15 N3 Cr1 118.27(14)
C15 N3 C18 113.75(17)
C18 N3 Cr1 127.85(14)
C7 N1 Cr1 111.01(14)
C7 N1 C1 121.41(18)
C1 N1 Cr1 127.40(14)
C9 N2 Cr1 118.35(14)
C9 N2 C12 114.83(18)
C12 N2 Cr1 126.60(15)
N3 C15 H15 106.9
N3 C15 C17 113.1(2)
N3 C15 C16 110.4(2)
C17 C15 H15 106.9
C16 C15 H15 106.9
C16 C15 C17 112.3(2)
C15 C17 H17A 109.5
C15 C17 H17B 109.5
C15 C17 H17C 109.5
H17A C17 H17B 109.5
H17A C17 H17C 109.5
H17B C17 H17C 109.5
C15 C16 H16A 109.5
C15 C16 H16B 109.5
C15 C16 H16C 109.5
H16A C16 H16B 109.5
H16A C16 H16C 109.5
H16B C16 H16C 109.5
N3 C18 H18 107.5
N3 C18 C20 111.50(19)
N3 C18 C19 110.53(19)
C20 C18 H18 107.5
C20 C18 C19 112.1(2)
C19 C18 H18 107.5
C18 C20 H20A 109.5
C18 C20 H20B 109.5
C18 C20 H20C 109.5
H20A C20 H20B 109.5
H20A C20 H20C 109.5
H20B C20 H20C 109.5
C18 C19 H19A 109.5
C18 C19 H19B 109.5
C18 C19 H19C 109.5
H19A C19 H19B 109.5
H19A C19 H19C 109.5
H19B C19 H19C 109.5
O1 C7 N1 118.6(2)
O1 C7 C8 119.6(2)
N1 C7 C8 121.8(2)
C7 C8 H8A 109.5
C7 C8 H8B 109.5
C7 C8 H8C 109.5
H8A C8 H8B 109.5
H8A C8 H8C 109.5
H8B C8 H8C 109.5
C2 C1 N1 120.07(19)
C2 C1 C6 118.7(2)
C6 C1 N1 121.2(2)
C1 C2 H2 119.9
C3 C2 C1 120.2(2)
C3 C2 H2 119.9
C2 C3 H3 119.8
C4 C3 C2 120.4(2)
C4 C3 H3 119.8
C3 C4 H4 120.2
C5 C4 C3 119.6(2)
C5 C4 H4 120.2
C4 C5 H5 119.8
C4 C5 C6 120.5(2)
C6 C5 H5 119.8
C1 C6 H6 119.8
C5 C6 C1 120.5(2)
C5 C6 H6 119.8
N2 C9 H9 107.1
N2 C9 C11 111.17(18)
N2 C9 C10 112.1(2)
C11 C9 H9 107.1
C11 C9 C10 111.9(2)
C10 C9 H9 107.1
C9 C11 H11A 109.5
C9 C11 H11B 109.5
C9 C11 H11C 109.5
H11A C11 H11B 109.5
H11A C11 H11C 109.5
H11B C11 H11C 109.5
C9 C10 H10A 109.5
C9 C10 H10B 109.5
C9 C10 H10C 109.5
H10A C10 H10B 109.5
H10A C10 H10C 109.5
H10B C10 H10C 109.5
N2 C12 H12 107.5
N2 C12 C13 112.4(2)
N2 C12 C14 110.3(2)
C13 C12 H12 107.5
C13 C12 C14 111.4(2)
C14 C12 H12 107.5
C12 C13 H13A 109.5
C12 C13 H13B 109.5
C12 C13 H13C 109.5
H13A C13 H13B 109.5
H13A C13 H13C 109.5
H13B C13 H13C 109.5
C12 C14 H14A 109.5
C12 C14 H14B 109.5
C12 C14 H14C 109.5
H14A C14 H14B 109.5
H14A C14 H14C 109.5
H14B C14 H14C 109.5

loop_
_geom_bond_atom_site_label_1
_geom_bond_atom_site_label_2
_geom_bond_distance
Cr1 N3 1.8250(18)
Cr1 N1 1.9706(18)
Cr1 N2 1.8207(18)
Cr1 N4 1.5366(19)
O1 C7 1.244(3)
N3 C15 1.480(3)
N3 C18 1.480(3)
N1 C7 1.348(3)
N1 C1 1.425(3)
N2 C9 1.486(3)
N2 C12 1.487(3)
C15 H15 1.0000
C15 C17 1.526(4)
C15 C16 1.518(4)
C17 H17A 0.9800
C17 H17B 0.9800
C17 H17C 0.9800
C16 H16A 0.9800
C16 H16B 0.9800
C16 H16C 0.9800
C18 H18 1.0000
C18 C20 1.520(3)
C18 C19 1.529(3)
C20 H20A 0.9800
C20 H20B 0.9800
C20 H20C 0.9800
C19 H19A 0.9800
C19 H19B 0.9800
C19 H19C 0.9800
C7 C8 1.505(3)
C8 H8A 0.9800
C8 H8B 0.9800
C8 H8C 0.9800
C1 C2 1.389(3)
C1 C6 1.392(3)
C2 H2 0.9500
C2 C3 1.386(3)
C3 H3 0.9500
C3 C4 1.380(3)
C4 H4 0.9500
C4 C5 1.374(3)
C5 H5 0.9500
C5 C6 1.381(3)
C6 H6 0.9500
C9 H9 1.0000
C9 C11 1.526(3)
C9 C10 1.528(3)
C11 H11A 0.9800
C11 H11B 0.9800
C11 H11C 0.9800
C10 H10A 0.9800
C10 H10B 0.9800
C10 H10C 0.9800
C12 H12 1.0000
C12 C13 1.517(4)
C12 C14 1.518(4)
C13 H13A 0.9800
C13 H13B 0.9800
C13 H13C 0.9800
C14 H14A 0.9800
C14 H14B 0.9800
C14 H14C 0.9800

loop_
_geom_torsion_atom_site_label_1
_geom_torsion_atom_site_label_2
_geom_torsion_atom_site_label_3
_geom_torsion_atom_site_label_4
_geom_torsion
Cr1 N3 C15 C17 117.18(18)
Cr1 N3 C15 C16 -116.11(18)
Cr1 N3 C18 C20 63.8(3)
Cr1 N3 C18 C19 -61.5(2)
Cr1 N1 C7 O1 -0.7(3)
Cr1 N1 C7 C8 177.47(19)
Cr1 N1 C1 C2 -64.1(3)
Cr1 N1 C1 C6 114.4(2)
Cr1 N2 C9 C11 117.38(18)
Cr1 N2 C9 C10 -116.55(18)
Cr1 N2 C12 C13 67.1(3)
Cr1 N2 C12 C14 -57.9(3)
N3 Cr1 N2 C9 52.13(17)
N3 Cr1 N2 C12 -122.22(17)
N1 Cr1 N3 C15 69.12(17)
N1 Cr1 N3 C18 -115.21(17)
N1 Cr1 N2 C9 -89.61(16)
N1 Cr1 N2 C12 96.05(18)
N1 C1 C2 C3 -179.4(2)
N1 C1 C6 C5 178.2(2)
N2 Cr1 N3 C15 -70.82(17)
N2 Cr1 N3 C18 104.85(18)
N4 Cr1 N3 C15 176.22(16)
N4 Cr1 N3 C18 -8.12(19)
N4 Cr1 N2 C9 165.09(15)
N4 Cr1 N2 C12 -9.3(2)
C15 N3 C18 C20 -120.3(2)
C15 N3 C18 C19 114.3(2)
C18 N3 C15 C17 -59.1(2)
C18 N3 C15 C16 67.6(2)
C7 N1 C1 C2 121.2(2)
C7 N1 C1 C6 -60.3(3)
C1 N1 C7 O1 174.8(2)
C1 N1 C7 C8 -7.1(3)
C1 C2 C3 C4 0.5(3)
C2 C1 C6 C5 -3.3(3)
C2 C3 C4 C5 -1.7(4)
C3 C4 C5 C6 0.4(4)
C4 C5 C6 C1 2.1(4)
C6 C1 C2 C3 2.0(3)
C9 N2 C12 C13 -107.4(2)
C9 N2 C12 C14 127.6(2)
C12 N2 C9 C11 -67.6(2)
C12 N2 C9 C10 58.4(2)
